data_4020784
loop_
_publ_author_name
'B. Jesse E. Reich'
'Aaron K. Justice'
'Brittany T. Beckstead'
'Joseph H. Reibenspies'
'Stephen A. Miller'

_publ_section_title
;
 Cyanide-Catalyzed Cyclizations via Aldimine Coupling
;
_journal_name_full 'Journal of Organic Chemistry'
_journal_page_first 1357
_journal_page_last 1359
_journal_paper_doi 10.1021/jo035245j
_journal_volume 69
_journal_year 2004
_chemical_formula_sum 'C16 H14 N2 O2'
_chemical_formula_weight 266.29
_chemical_name_common sm08
_space_group_IT_number 2
_symmetry_cell_setting triclinic
_symmetry_space_group_name_Hall '-P 1'
_symmetry_space_group_name_H-M 'P -1'
_cell_angle_alpha 101.721(2)
_cell_angle_beta 98.011(2)
_cell_angle_gamma 99.562(2)
_cell_formula_units_Z 2
_cell_length_a 5.8600(7)
_cell_length_b 8.4944(10)
_cell_length_c 13.4511(17)
_cell_measurement_temperature 110(2)
_cell_volume 636.01(13)
_diffrn_ambient_temperature 110(2)
_exptl_crystal_density_diffrn 1.391
_cod_database_code 4020784

loop_
_symmetry_equiv_pos_as_xyz
'x, y, z'
'-x, -y, -z'

loop_
_atom_site_label
_atom_site_type_symbol
_atom_site_fract_x
_atom_site_fract_y
_atom_site_fract_z
_atom_site_U_iso_or_equiv
_atom_site_adp_type
_atom_site_occupancy
_atom_site_symmetry_multiplicity
_atom_site_calc_flag
_atom_site_refinement_flags
_atom_site_disorder_assembly
_atom_site_disorder_group
O1 O 0.03160(19) 1.07678(14) 0.13694(9) 0.0320(4) Uani 1 1 d . . .
H1 H 0.0534 0.9919 0.0981 0.048 Uiso 1 1 calc R . .
O2 O 1.0051(2) 0.66737(15) 0.22549(9) 0.0333(4) Uani 1 1 d . . .
H2 H 0.9248 0.6621 0.1677 0.050 Uiso 1 1 calc R . .
N1 N 0.2615(2) 0.85725(16) 0.06982(10) 0.0294(4) Uani 1 1 d . . .
N2 N 0.6623(2) 0.71583(16) 0.09823(10) 0.0276(4) Uani 1 1 d . . .
C1 C 0.4282(3) 1.07368(19) 0.21612(11) 0.0246(4) Uani 1 1 d . . .
C2 C 0.2328(3) 1.1508(2) 0.20420(12) 0.0265(4) Uani 1 1 d . . .
C3 C 0.2455(3) 1.3092(2) 0.26171(12) 0.0290(4) Uani 1 1 d . . .
H3 H 0.1126 1.3593 0.2551 0.035 Uiso 1 1 calc R . .
C4 C 0.4500(3) 1.3937(2) 0.32837(13) 0.0302(4) Uani 1 1 d . . .
H4 H 0.4569 1.5015 0.3675 0.036 Uiso 1 1 calc R . .
C5 C 0.6461(3) 1.32152(19) 0.33842(12) 0.0292(4) Uani 1 1 d . . .
H5 H 0.7875 1.3807 0.3832 0.035 Uiso 1 1 calc R . .
C6 C 0.6344(3) 1.16405(19) 0.28321(12) 0.0261(4) Uani 1 1 d . . .
H6 H 0.7688 1.1156 0.2907 0.031 Uiso 1 1 calc R . .
C7 C 0.4206(3) 0.90991(19) 0.15173(12) 0.0257(4) Uani 1 1 d . . .
C8 C 0.2840(3) 0.7096(2) -0.00324(13) 0.0336(4) Uani 1 1 d . . .
H8A H 0.1993 0.7060 -0.0730 0.040 Uiso 1 1 calc R . .
H8B H 0.2147 0.6104 0.0184 0.040 Uiso 1 1 calc R . .
C9 C 0.5417(3) 0.7143(2) -0.00530(12) 0.0321(4) Uani 1 1 d . . .
H9A H 0.5611 0.6170 -0.0556 0.038 Uiso 1 1 calc R . .
H9B H 0.6108 0.8139 -0.0268 0.038 Uiso 1 1 calc R . .
C10 C 0.5980(3) 0.80491(18) 0.17449(12) 0.0245(4) Uani 1 1 d . . .
C11 C 0.6900(3) 0.79662(18) 0.28032(12) 0.0238(4) Uani 1 1 d . . .
C12 C 0.5752(3) 0.84558(18) 0.36247(12) 0.0249(4) Uani 1 1 d . . .
H12 H 0.4349 0.8861 0.3495 0.030 Uiso 1 1 calc R . .
C13 C 0.6600(3) 0.83664(19) 0.46167(12) 0.0280(4) Uani 1 1 d . . .
H13 H 0.5782 0.8695 0.5161 0.034 Uiso 1 1 calc R . .
C14 C 0.8675(3) 0.7788(2) 0.48120(13) 0.0299(4) Uani 1 1 d . . .
H14 H 0.9301 0.7760 0.5497 0.036 Uiso 1 1 calc R . .
C15 C 0.9818(3) 0.72577(19) 0.40200(13) 0.0285(4) Uani 1 1 d . . .
H15 H 1.1225 0.6863 0.4162 0.034 Uiso 1 1 calc R . .
C16 C 0.8925(3) 0.72953(19) 0.30103(13) 0.0264(4) Uani 1 1 d . . .

loop_
_atom_site_aniso_label
_atom_site_aniso_U_11
_atom_site_aniso_U_22
_atom_site_aniso_U_33
_atom_site_aniso_U_23
_atom_site_aniso_U_13
_atom_site_aniso_U_12
O1 0.0288(7) 0.0324(7) 0.0330(7) 0.0044(5) 0.0001(5) 0.0093(5)
O2 0.0328(7) 0.0395(7) 0.0327(7) 0.0109(5) 0.0099(5) 0.0147(5)
N1 0.0335(8) 0.0273(8) 0.0258(8) 0.0054(6) 0.0010(6) 0.0064(6)
N2 0.0322(8) 0.0242(7) 0.0267(8) 0.0056(5) 0.0065(6) 0.0059(6)
C1 0.0277(8) 0.0253(8) 0.0230(8) 0.0086(6) 0.0069(6) 0.0058(6)
C2 0.0277(8) 0.0295(9) 0.0253(8) 0.0113(6) 0.0069(6) 0.0066(6)
C3 0.0312(9) 0.0289(9) 0.0319(9) 0.0111(7) 0.0105(7) 0.0111(7)
C4 0.0372(9) 0.0236(8) 0.0321(9) 0.0066(7) 0.0107(7) 0.0085(7)
C5 0.0305(9) 0.0259(9) 0.0296(9) 0.0063(7) 0.0032(7) 0.0030(7)
C6 0.0277(8) 0.0256(8) 0.0278(8) 0.0095(6) 0.0071(6) 0.0074(6)
C7 0.0284(8) 0.0259(8) 0.0253(8) 0.0094(6) 0.0060(6) 0.0069(6)
C8 0.0418(10) 0.0283(9) 0.0276(9) 0.0027(7) -0.0016(7) 0.0095(7)
C9 0.0457(10) 0.0288(9) 0.0233(8) 0.0068(6) 0.0067(7) 0.0106(7)
C10 0.0257(8) 0.0201(8) 0.0273(8) 0.0049(6) 0.0058(6) 0.0033(6)
C11 0.0257(8) 0.0185(8) 0.0268(8) 0.0053(6) 0.0045(6) 0.0035(6)
C12 0.0265(8) 0.0191(8) 0.0286(9) 0.0049(6) 0.0039(6) 0.0044(6)
C13 0.0333(9) 0.0236(8) 0.0264(8) 0.0041(6) 0.0064(7) 0.0052(7)
C14 0.0320(9) 0.0267(8) 0.0278(9) 0.0069(6) -0.0011(7) 0.0019(7)
C15 0.0250(8) 0.0259(9) 0.0354(9) 0.0104(7) 0.0029(7) 0.0053(6)
C16 0.0263(8) 0.0229(8) 0.0308(9) 0.0072(6) 0.0068(6) 0.0045(6)

loop_
_geom_bond_atom_site_label_1
_geom_bond_atom_site_label_2
_geom_bond_distance
_geom_bond_site_symmetry_2
_geom_bond_publ_flag
O1 C2 1.352(2) . ?
O2 C16 1.3535(19) . ?
N1 C7 1.288(2) . ?
N1 C8 1.465(2) . ?
N2 C10 1.286(2) . ?
N2 C9 1.468(2) . ?
C1 C6 1.404(2) . ?
C1 C2 1.417(2) . ?
C1 C7 1.472(2) . ?
C2 C3 1.393(2) . ?
C3 C4 1.382(2) . ?
C4 C5 1.393(2) . ?
C5 C6 1.377(2) . ?
C7 C10 1.517(2) . ?
C8 C9 1.508(3) . ?
C10 C11 1.470(2) . ?
C11 C12 1.400(2) . ?
C11 C16 1.417(2) . ?
C12 C13 1.379(2) . ?
C13 C14 1.397(2) . ?
C14 C15 1.375(2) . ?
C15 C16 1.395(2) . ?

loop_
_cod_related_entry_id
_cod_related_entry_database
_cod_related_entry_code
1 ChemSpider 21155403
